data_1511701
loop_
_publ_author_name
'Krebs, B.'
'Huerter, H.U.'

_publ_section_title
;
 B8 S16 - ein ' anorganisches Porphin '
;
_journal_name_full 'Angewandte Chemie (German Edition)'
_journal_page_first 479
_journal_page_last 480
_journal_volume 92
_journal_year 1980
_chemical_formula_sum 'B8 S16'
_space_group_IT_number 14
_symmetry_space_group_name_Hall '-P 2ybc'
_symmetry_space_group_name_H-M 'P 1 21/c 1'
_cell_angle_alpha 90
_cell_angle_beta 107.64
_cell_angle_gamma 90
_cell_formula_units_Z 2
_cell_length_a 12.091
_cell_length_b 4.063
_cell_length_c 21.87
_cell_volume 1023.862
_citation_journal_id_ASTM ANCEAD
_cod_data_source_file boron4-x_365.cif
_cod_data_source_block B8S16
_cod_database_code 1511701

loop_
_symmetry_equiv_pos_as_xyz
x,y,z
-x,y+1/2,-z+1/2
-x,-y,-z
x,-y-1/2,z-1/2

loop_
_atom_site_label
_atom_site_type_symbol
_atom_site_fract_x
_atom_site_fract_y
_atom_site_fract_z
_atom_site_occupancy
_atom_site_U_iso_or_equiv
S3 S-1 0.87914 0.8065 0.0558 1 0.0
B3 B+3 0.31572 0.8897 0.09531 1 0.0
B1 B+3 0.91289 0.6289 0.13505 1 0.0
S1 S-1 0.79803 0.5204 0.16728 1 0.0
S8 S-1 0.05422 0.53169 0.19095 1 0.0
B2 B+3 0.72263 0.8092 0.03604 1 0.0
S5 S-1 0.41981 0.75992 0.16862 1 0.0
S6 S-1 0.31135 0.5892 0.21849 1 0.0
B4 B+3 0.17225 0.6614 0.16114 1 0.0
S2 S-1 0.65459 0.65733 0.09267 1 0.0
S4 S-1 0.61704 0.93815 -0.03849 1 0.0
S7 S-1 0.16222 0.84184 0.08421 1 0.0
